data_7104229
loop_
_publ_author_name
'Ivasenko, Oleksandr'
'Macleod, Jennifer M'
'Chernichenko, Konstantin Yu'
'Balenkova, Elizabeth S'
'Shpanchenko, Roman V'
'Nenajdenko, Valentine G'
'Rosei, Federico'
'Perepichka, Dmitrii F'

_publ_section_title
;
 Supramolecular assembly of heterocirculenes in 2D and 3D.
;
_journal_issue 10
_journal_name_full 'Chemical communications (Cambridge, England)'
_journal_page_first 1192
_journal_page_last 1194
_journal_paper_doi 10.1039/b819532c
_journal_volume 34
_journal_year 2009
_chemical_formula_moiety 'C16 S4.683 Se3.317'
_chemical_formula_sum 'C16 S4.683 Se3.317'
_chemical_formula_weight 604.2
_chemical_name_common
;
1,12:3,4:6,7:9,10-tetraepiselenocycloocta(1,2-c:3,4-c':5,6-
c'':7,8-c''')\ tetrathiophene
;
_chemical_name_systematic
;
1,12:3,4:6,7:9,10-tetraepiselenocycloocta[1,2-c:3,4-c':5,6-c":7,8-c"']\
tetrathiophene
;
_space_group_IT_number 14
_symmetry_cell_setting monoclinic
_symmetry_space_group_name_Hall '-P 2yn'
_symmetry_space_group_name_H-M 'P 1 21/n 1'
_cell_angle_alpha 90
_cell_angle_beta 94.30(3)
_cell_angle_gamma 90
_cell_formula_units_Z 2
_cell_length_a 4.0290(8)
_cell_length_b 16.680(3)
_cell_length_c 11.270(2)
_cell_measurement_reflns_used 24
_cell_measurement_temperature 293
_cell_volume 755.3(2)
_computing_cell_refinement 'CAD4 Users Manual (Enraf-Nonius, 1988)'
_computing_data_collection 'CAD4 Users Manual (Enraf-Nonius, 1988)'
_computing_data_reduction 'CAD4 Users Manual (Enraf-Nonius, 1988)'
_computing_publication_material 'Jana2000 (Petricek, Dusek & Palatinus, 2000)'
_computing_structure_refinement 'Jana2000 (Petricek, Dusek & Palatinus, 2000)'
_diffrn_ambient_temperature 293
_diffrn_measured_fraction_theta_full 0.998
_diffrn_measured_fraction_theta_max 0.998
_diffrn_measurement_device_type CAD-4
_diffrn_radiation_source 'fine-focus sealed tube'
_diffrn_radiation_type 'Mo K\a'
_diffrn_radiation_wavelength 0.71069
_diffrn_reflns_av_R_equivalents 0.0332
_diffrn_reflns_av_sigmaI/netI 0.0534
_diffrn_reflns_limit_h_max 4
_diffrn_reflns_limit_h_min -4
_diffrn_reflns_limit_k_max 19
_diffrn_reflns_limit_k_min -19
_diffrn_reflns_limit_l_max 13
_diffrn_reflns_limit_l_min 0
_diffrn_reflns_number 2731
_diffrn_reflns_theta_full 24.96
_diffrn_reflns_theta_max 24.96
_diffrn_reflns_theta_min 3.63
_exptl_absorpt_coefficient_mu 8.711
_exptl_absorpt_correction_T_max 1.000
_exptl_absorpt_correction_T_min 1.000
_exptl_absorpt_correction_type none
_exptl_crystal_colour colorless
_exptl_crystal_density_diffrn 2.6561
_exptl_crystal_description needle
_exptl_crystal_F_000 567
_exptl_crystal_size_max 0.3
_exptl_crystal_size_mid 0.07
_exptl_crystal_size_min 0.05
_refine_diff_density_max 1.90
_refine_diff_density_min -0.43
_refine_ls_extinction_method none
_refine_ls_goodness_of_fit_gt 1.35
_refine_ls_goodness_of_fit_ref 1.35
_refine_ls_number_parameters 113
_refine_ls_number_reflns 902
_refine_ls_number_restraints 4
_refine_ls_R_factor_all 0.0643
_refine_ls_R_factor_gt 0.0643
_refine_ls_shift/su_max 0.0037
_refine_ls_shift/su_mean 0.0003
_refine_ls_structure_factor_coef F
_refine_ls_weighting_details w=1/(\s^2^(F)+0.003025F^2^)
_refine_ls_weighting_scheme sigma
_refine_ls_wR_factor_gt 0.0779
_refine_ls_wR_factor_ref 0.0779
_reflns_number_gt 1032
_reflns_number_total 1325
_reflns_threshold_expression >2sigma(I)
_cod_data_source_file b819532c.txt
_cod_data_source_block (I)
_cod_depositor_comments
;
The following automatic conversions were performed:
'_exptl_absorpt_correction_type' value 'None' changed to 'none' according
to '/home/saulius/struct/CIF-dictionaries/cif_core.dic' dictionary named
'cif_core.dic' version 2.4.1 from 2010-06-29.

Automatic conversion script
Id: cif_fix_enum 1527 2010-12-29 10:47:43Z saulius 
;
_cod_original_sg_symbol_Hall '-P 2yabc'
_cod_database_code 7104229

loop_
_symmetry_equiv_pos_site_id
_symmetry_equiv_pos_as_xyz
1 x,y,z
2 1/2-x,1/2+y,1/2-z
3 -x,-y,-z
4 1/2+x,1/2-y,1/2+z

loop_
_atom_site_label
_atom_site_type_symbol
_atom_site_fract_x
_atom_site_fract_y
_atom_site_fract_z
_atom_site_adp_type
_atom_site_U_iso_or_equiv
_atom_site_symmetry_multiplicity
_atom_site_occupancy
_atom_site_calc_flag
_atom_site_refinement_flags
_atom_site_disorder_assembly
_atom_site_disorder_group
S1 S 0.163679 0.624912 0.310765 Uani 0.0292(5) 4 0.347(15) d . . .
Se1 Se 0.1637(3) 0.62491(7) 0.31076(12) Uani 0.0292(5) 4 0.653(15) d . . .
Se2 Se 0.8452(4) 0.30090(8) 0.22424(12) Uani 0.0276(5) 4 0.525(14) d . . .
S2 S 0.845195 0.300902 0.224236 Uani 0.0276(5) 4 0.475(14) d . . .
Se3 Se 0.5034(5) 0.44684(11) 0.37524(16) Uani 0.0312(7) 4 0.244(11) d . . .
S3 S 0.503407 0.446842 0.375236 Uani 0.0312(7) 4 0.756(11) d . . .
Se4 Se 0.0304(5) 0.72703(12) 0.05540(17) Uani 0.0306(7) 4 0.235(12) d . . .
S4 S 0.030435 0.727033 0.055397 Uani 0.0306(7) 4 0.765(12) d . . .
C2 C 0.580(3) 0.4412(5) 0.1391(9) Uani 0.026(3) 4 1 d . . .
C3 C 0.421(3) 0.5170(6) 0.1620(9) Uani 0.029(3) 4 1 d . . .
C4 C 0.692(2) 0.4005(5) 0.0396(8) Uani 0.025(3) 4 1 d . . .
C5 C 0.169(3) 0.6432(6) 0.1476(9) Uani 0.030(3) 4 1 d . . .
C6 C 0.370(3) 0.5281(6) 0.2783(9) Uani 0.031(3) 4 1 d . . .
C9 C 0.311(3) 0.5827(5) 0.0842(9) Uani 0.027(3) 4 1 d . . .
C1 C 0.643(3) 0.3998(6) 0.2449(9) Uani 0.030(3) 4 1 d . . .
C10 C 0.824(3) 0.3267(6) 0.0666(8) Uani 0.025(3) 4 1 d . . .

loop_
_atom_site_aniso_label
_atom_site_aniso_type_symbol
_atom_site_aniso_U_11
_atom_site_aniso_U_22
_atom_site_aniso_U_33
_atom_site_aniso_U_12
_atom_site_aniso_U_13
_atom_site_aniso_U_23
S1 S 0.0397(9) 0.0243(8) 0.0238(8) 0.0027(5) 0.0042(5) -0.0029(5)
Se1 Se 0.0397(9) 0.0243(8) 0.0238(8) 0.0027(5) 0.0042(5) -0.0029(5)
Se2 Se 0.0385(10) 0.0232(8) 0.0210(8) 0.0018(6) 0.0007(6) 0.0018(6)
S2 S 0.0385(10) 0.0232(8) 0.0210(8) 0.0018(6) 0.0007(6) 0.0018(6)
Se3 Se 0.0463(13) 0.0239(11) 0.0232(11) 0.0037(8) 0.0011(9) -0.0011(8)
S3 S 0.0463(13) 0.0239(11) 0.0232(11) 0.0037(8) 0.0011(9) -0.0011(8)
Se4 Se 0.0408(12) 0.0269(11) 0.0243(12) 0.0049(9) 0.0037(8) -0.0048(8)
S4 S 0.0408(12) 0.0269(11) 0.0243(12) 0.0049(9) 0.0037(8) -0.0048(8)
C2 C 0.038(6) 0.016(4) 0.023(5) -0.002(4) 0.005(4) 0.004(4)
C3 C 0.032(5) 0.027(5) 0.026(6) -0.003(4) -0.005(4) -0.003(4)
C4 C 0.035(6) 0.018(4) 0.024(5) -0.002(4) 0.003(4) 0.001(4)
C5 C 0.036(6) 0.024(5) 0.029(6) -0.001(4) 0.005(5) -0.005(4)
C6 C 0.042(6) 0.030(6) 0.022(6) -0.007(5) 0.005(5) -0.003(4)
C9 C 0.036(6) 0.018(5) 0.027(5) -0.002(4) -0.001(4) -0.007(4)
C1 C 0.038(6) 0.025(5) 0.027(5) 0.000(4) 0.008(5) -0.004(5)
C10 C 0.037(6) 0.024(5) 0.014(5) 0.003(4) 0.004(4) 0.000(4)

loop_
_atom_type_symbol
_atom_type_scat_dispersion_real
_atom_type_scat_dispersion_imag
_atom_type_scat_source
_atom_type_scat_Cromer_Mann_a1
_atom_type_scat_Cromer_Mann_b1
_atom_type_scat_Cromer_Mann_a2
_atom_type_scat_Cromer_Mann_b2
_atom_type_scat_Cromer_Mann_a3
_atom_type_scat_Cromer_Mann_b3
_atom_type_scat_Cromer_Mann_a4
_atom_type_scat_Cromer_Mann_b4
_atom_type_scat_Cromer_Mann_c
C 0.003 0.002 'International Tables Vol C Tables 4.2.6.8 and 6.1.1.4' 2.31 20.843901 1.02 10.2075 1.5886 0.5687 0.865 51.651199 0.2156
S 0.125 0.123 'International Tables Vol C Tables 4.2.6.8 and 6.1.1.4' 6.9053 1.4679 5.2034 22.215099 1.4379 0.2536 1.5863 56.172001 0.8669
Se -0.093 2.226 'International Tables Vol C Tables 4.2.6.8 and 6.1.1.4' 17.000601 2.4098 5.8196 0.2726 3.9731 15.2372 4.3543 43.816299 2.8409

loop_
_geom_angle_atom_site_label_1
_geom_angle_atom_site_label_2
_geom_angle_atom_site_label_3
_geom_angle_site_symmetry_1
_geom_angle_site_symmetry_2
_geom_angle_site_symmetry_3
_geom_angle
_geom_angle_publ_flag
C5 S1 C6 . . . 84.9(4) yes
C1 Se2 C10 . . . 85.6(4) yes
C6 Se3 C1 . . . 86.0(5) yes
C5 Se4 C10 . . 3_665 87.1(5) yes
C3 C2 C4 . . . 137.0(9) yes
C3 C2 C1 . . . 109.7(9) yes
C4 C2 C1 . . . 113.3(8) yes
C2 C3 C6 . . . 113.1(9) yes
C2 C3 C9 . . . 132.1(9) yes
C6 C3 C9 . . . 114.8(9) yes
C2 C4 C9 . . 3_665 134.8(9) yes
C2 C4 C10 . . . 113.5(8) yes
C9 C4 C10 3_665 . . 111.7(8) yes
S1 C5 Se4 . . . 131.9(6) yes
S1 C5 C9 . . . 115.2(7) yes
Se4 C5 C9 . . . 112.9(8) yes
S1 C6 Se3 . . . 130.7(6) yes
S1 C6 C3 . . . 114.2(7) yes
Se3 C6 C3 . . . 115.1(8) yes
C3 C9 C4 . . 3_665 136.1(9) yes
C3 C9 C5 . . . 111.0(9) yes
C4 C9 C5 3_665 . . 112.9(9) yes
Se2 C1 Se3 . . . 131.1(6) yes
Se2 C1 C2 . . . 112.8(7) yes
Se3 C1 C2 . . . 116.0(8) yes
Se2 C10 Se4 . . 3_665 129.8(5) yes
Se2 C10 C4 . . . 114.7(7) yes
Se4 C10 C4 3_665 . . 115.4(7) yes

loop_
_geom_bond_atom_site_label_1
_geom_bond_atom_site_label_2
_geom_bond_site_symmetry_1
_geom_bond_site_symmetry_2
_geom_bond_distance
_geom_bond_publ_flag
S1 C5 . . 1.866(11) yes
S1 C6 . . 1.865(10) yes
Se1 C5 . . 1.866(11) yes
Se1 C6 . . 1.865(10) yes
Se2 C1 . . 1.862(10) yes
Se2 C10 . . 1.824(9) yes
S2 C1 . . 1.862(10) yes
S2 C10 . . 1.824(9) yes
Se3 C6 . . 1.797(10) yes
Se3 C1 . . 1.793(11) yes
S3 C6 . . 1.797(10) yes
S3 C1 . . 1.793(11) yes
Se4 C5 . . 1.805(10) yes
Se4 C10 . . 1.777(10) yes
S4 C5 . . 1.805(10) yes
S4 C10 . . 1.777(9) yes
C2 C3 . . 1.450(13) yes
C2 C4 . . 1.413(14) yes
C2 C1 . . 1.383(14) yes
C3 C6 . . 1.356(14) yes
C3 C9 . . 1.452(14) yes
C4 C9 . . 1.422(14) yes
C4 C10 . . 1.366(13) yes
C5 C9 . . 1.384(14) yes
